data_4129439
loop_
_publ_author_name
'Mahoney, Janell K.'
'Martin, David'
'Thomas, Fabrice'
'Moore, Curtis E.'
'Rheingold, Arnold L.'
'Bertrand, Guy'

_publ_section_title
;
 Air-persistent monomeric (amino)(carboxy) radicals derived from cyclic
 (alkyl)(amino) carbenes.
;
_journal_issue 23
_journal_name_full 'Journal of the American Chemical Society'
_journal_page_first 7519
_journal_page_last 7525
_journal_paper_doi 10.1021/jacs.5b04414
_journal_volume 137
_journal_year 2015
_chemical_formula_moiety 'C41 H62 N2 O, B F4'
_chemical_formula_sum 'C41 H62 B F4 N2 O'
_chemical_formula_weight 685.73
_chemical_name_systematic 'Radical 4e'
_space_group_crystal_system monoclinic
_space_group_IT_number 14
_space_group_name_Hall '-P 2ybc'
_space_group_name_H-M_alt 'P 1 21/c 1'
_atom_sites_solution_hydrogens geom
_audit_creation_date 2015-03-30
_audit_creation_method
;
Olex2 1.2
(compiled 2015.01.26 svn.r3150 for OlexSys, GUI svn.r4998)
;
_cell_angle_alpha 90
_cell_angle_beta 102.341(5)
_cell_angle_gamma 90
_cell_formula_units_Z 4
_cell_length_a 17.1080(11)
_cell_length_b 14.0937(8)
_cell_length_c 16.0726(11)
_cell_measurement_reflns_used 6158
_cell_measurement_temperature 100
_cell_measurement_theta_max 71.71
_cell_measurement_theta_min 2.64
_cell_volume 3785.8(4)
_computing_cell_refinement 'SAINT v8.34A (Bruker, 2013)'
_computing_data_collection 'APEX2 v2013.6-2 (Bruker, 2013)'
_computing_data_reduction 'SAINT v8.34A (Bruker, 2013)'
_computing_molecular_graphics 'Olex2 (Dolomanov et al., 2009)'
_computing_publication_material 'Olex2 (Dolomanov et al., 2009)'
_computing_structure_refinement 'ShelXL (Sheldrick, 2008)'
_computing_structure_solution 'ShelXT (Sheldrick, 2008)'
_diffrn_ambient_temperature 100.0
_diffrn_detector 'Bruker APEX CCD'
_diffrn_detector_area_resol_mean 7.9
_diffrn_detector_type 'CCD Area Detector'
_diffrn_measured_fraction_theta_full 0.964
_diffrn_measured_fraction_theta_max 0.961
_diffrn_measurement_device 'Fixed Chi Three-Circle Diffractometer'
_diffrn_measurement_device_type 'Bruker D8 APEX Cu'
_diffrn_measurement_method '\w and \f scans'
_diffrn_radiation_monochromator 'Multilayer Mirrors'
_diffrn_radiation_probe x-ray
_diffrn_radiation_type CuK\a
_diffrn_radiation_wavelength 1.54178
_diffrn_reflns_av_unetI/netI 0.0914
_diffrn_reflns_Laue_measured_fraction_full 0.964
_diffrn_reflns_Laue_measured_fraction_max 0.961
_diffrn_reflns_limit_h_max 20
_diffrn_reflns_limit_h_min -20
_diffrn_reflns_limit_k_max 16
_diffrn_reflns_limit_k_min -16
_diffrn_reflns_limit_l_max 19
_diffrn_reflns_limit_l_min -19
_diffrn_reflns_number 10098
_diffrn_reflns_point_group_measured_fraction_full 0.964
_diffrn_reflns_point_group_measured_fraction_max 0.961
_diffrn_reflns_theta_full 68.000
_diffrn_reflns_theta_max 68.282
_diffrn_reflns_theta_min 2.644
_diffrn_source 'Micro Focus Rotating Anode'
_diffrn_source_type 'Bruker FR-591'
_diffrn_standards_number 0
_exptl_absorpt_coefficient_mu 0.677
_exptl_absorpt_correction_T_max 0.320069
_exptl_absorpt_correction_T_min 0.204739
_exptl_absorpt_correction_type multi-scan
_exptl_absorpt_process_details
;
 TWINABS-2012/1 (Bruker,2012) was used for absorption correction.
 
For component 1:
 wR2(int) was 0.1134 before and 0.0364 after correction.
 The Ratio of minimum to maximum transmission not present.
 The \l/2 correction factor is Not present
 
For component 2:
 wR2(int) was 0.1174 before and 0.0383 after correction.
 The Ratio of minimum to maximum transmission is 0.64.
 The \l/2 correction factor is Not present

Final HKLF 4 output contains 31491 reflections, Rint = 0.0761
 (8831 with I > 3sig(I), Rint = 0.0452)
;
_exptl_crystal_colour 'clear dark blue'
_exptl_crystal_colour_lustre clear
_exptl_crystal_colour_modifier dark
_exptl_crystal_colour_primary blue
_exptl_crystal_density_diffrn 1.203
_exptl_crystal_description block
_exptl_crystal_F_000 1484
_exptl_crystal_recrystallization_method 'diffusion of dichloromethane and ether'
_exptl_crystal_size_max 0.3
_exptl_crystal_size_mid 0.2
_exptl_crystal_size_min 0.2
_refine_diff_density_max 0.277
_refine_diff_density_min -0.261
_refine_diff_density_rms 0.056
_refine_ls_extinction_method none
_refine_ls_goodness_of_fit_ref 1.043
_refine_ls_hydrogen_treatment constr
_refine_ls_matrix_type full
_refine_ls_number_parameters 513
_refine_ls_number_reflns 10098
_refine_ls_number_restraints 1
_refine_ls_restrained_S_all 1.043
_refine_ls_R_factor_all 0.1284
_refine_ls_R_factor_gt 0.0744
_refine_ls_shift/su_max 0.001
_refine_ls_shift/su_mean 0.000
_refine_ls_structure_factor_coef Fsqd
_refine_ls_weighting_details 'w=1/[\s^2^(Fo^2^)+(0.1019P)^2^+0.6721P] where P=(Fo^2^+2Fc^2^)/3'
_refine_ls_weighting_scheme calc
_refine_ls_wR_factor_gt 0.1843
_refine_ls_wR_factor_ref 0.2194
_reflns_Friedel_coverage 0.000
_reflns_number_gt 6232
_reflns_number_total 10098
_reflns_threshold_expression 'I > 2\s(I)'
_cod_data_source_file ja5b04414_si_004.cif
_cod_data_source_block radical.3e
_cod_depositor_comments
;
The following automatic conversions were performed:

data item '_diffrn_radiation_probe' value 'X-ray' was changed to
'x-ray' in accordance with the
/home/saulius/struct/COD-crude-data/automatic-downloads/DataCite-retrospective/ACS/depositions/lib/dictionaries/cif_core.dic
dictionary named 'cif_core.dic' version 2.4.2 last updated on
2011-04-26.

Automatic conversion script
Id: cif_fix_values 6909 2019-04-08 15:41:33Z antanas 
;
_cod_database_code 4129439
_shelx_space_group_comment
;
The symmetry employed for this shelxl refinement is uniquely defined
by the following loop, which should always be used as a source of
symmetry information in preference to the above space-group names.
They are only intended as comments.
;
_shelx_estimated_absorpt_t_max 0.876
_shelx_estimated_absorpt_t_min 0.823
_olex2_refinement_description
;
1. Twinned data refinement
 Scales: 0.570(2) 0.430(2)
2. Fixed Uiso
 At 1.2 times of:
  All C(H) groups, All C(H,H) groups
 At 1.5 times of:
  All C(H,H,H) groups
3. Others
 1*[Sof(F6)]+1*[Sof(F4)]+1*[Sof(F8)]+1*[Sof(F3)]+1*[Sof(F5)]+1*[Sof(F7)]+1*
 [Sof(F9)]+1*[Sof(F1)]+1*[Sof(F2)]=4 with esd of 0.000001
4.a Ternary CH refined with riding coordinates:
 C17(H17), C20(H20), C36(H36), C39(H39)
4.b Secondary CH2 refined with riding coordinates:
 C5(H5A,H5B), C24(H24A,H24B)
4.c Aromatic/amide H refined with riding coordinates:
 C13(H13), C14(H14), C15(H15), C32(H32), C33(H33), C34(H34)
4.d Idealised Me refined as rotating group:
 C7(H7A,H7B,H7C), C8(H8A,H8B,H8C), C9(H9A,H9B,H9C), C10(H10A,H10B,H10C),
 C18(H18A,H18B,H18C), C19(H19A,H19B,H19C), C21(H21A,H21B,H21C), C22(H22A,H22B,
 H22C), C26(H26A,H26B,H26C), C27(H27A,H27B,H27C), C28(H28A,H28B,H28C), C29(H29A,
 H29B,H29C), C37(H37A,H37B,H37C), C38(H38A,H38B,H38C), C40(H40A,H40B,H40C),
 C41(H41A,H41B,H41C)
;
_shelx_shelxl_version_number 2014/7
_olex2_date_sample_completion 2014-04-02
_olex2_date_sample_data_collection 2014-04-01
_olex2_submission_original_sample_id 'Radical 4e'
_olex2_submission_special_instructions 'No special instructions were received'

loop_
_space_group_symop_operation_xyz
'x, y, z'
'-x, y+1/2, -z+1/2'
'-x, -y, -z'
'x, -y-1/2, z-1/2'

loop_
_atom_site_label
_atom_site_type_symbol
_atom_site_fract_x
_atom_site_fract_y
_atom_site_fract_z
_atom_site_U_iso_or_equiv
_atom_site_adp_type
_atom_site_occupancy
_atom_site_site_symmetry_order
_atom_site_calc_flag
_atom_site_refinement_flags_posn
_atom_site_refinement_flags_occupancy
_atom_site_disorder_assembly
_atom_site_disorder_group
O1 O 0.24210(16) 0.0549(2) 0.69127(17) 0.0372(6) Uani 1 1 d . . . .
N1 N 0.27464(18) -0.1383(2) 0.6853(2) 0.0300(7) Uani 1 1 d . . . .
N2 N 0.24645(18) 0.1270(2) 0.85717(19) 0.0300(7) Uani 1 1 d . . . .
C1 C 0.2830(2) 0.0138(3) 0.7557(2) 0.0307(8) Uani 1 1 d . . . .
C2 C 0.3037(2) -0.0841(3) 0.7552(2) 0.0301(8) Uani 1 1 d . . . .
C3 C 0.3034(2) 0.0827(3) 0.8296(2) 0.0310(8) Uani 1 1 d . . . .
C4 C 0.3580(2) -0.1446(3) 0.8233(3) 0.0342(9) Uani 1 1 d . . . .
C5 C 0.3275(2) -0.2450(3) 0.7968(2) 0.0372(9) Uani 1 1 d . . . .
H5A H 0.2860 -0.2639 0.8281 0.045 Uiso 1 1 calc R . . .
H5B H 0.3720 -0.2912 0.8101 0.045 Uiso 1 1 calc R . . .
C6 C 0.2921(2) -0.2436(3) 0.7004(2) 0.0364(9) Uani 1 1 d . . . .
C7 C 0.3503(3) -0.1249(3) 0.9145(3) 0.0427(10) Uani 1 1 d . . . .
H7A H 0.3620 -0.0580 0.9281 0.064 Uiso 1 1 calc GR . . .
H7B H 0.3882 -0.1648 0.9537 0.064 Uiso 1 1 calc GR . . .
H7C H 0.2956 -0.1394 0.9202 0.064 Uiso 1 1 calc GR . . .
C8 C 0.4455(2) -0.1350(3) 0.8138(3) 0.0456(11) Uani 1 1 d . . . .
H8A H 0.4514 -0.1645 0.7602 0.068 Uiso 1 1 calc GR . . .
H8B H 0.4810 -0.1668 0.8616 0.068 Uiso 1 1 calc GR . . .
H8C H 0.4598 -0.0677 0.8134 0.068 Uiso 1 1 calc GR . . .
C9 C 0.2166(3) -0.3039(3) 0.6811(3) 0.0491(11) Uani 1 1 d . . . .
H9A H 0.1807 -0.2844 0.7180 0.074 Uiso 1 1 calc GR . . .
H9B H 0.2309 -0.3709 0.6915 0.074 Uiso 1 1 calc GR . . .
H9C H 0.1896 -0.2954 0.6213 0.074 Uiso 1 1 calc GR . . .
C10 C 0.3495(3) -0.2789(3) 0.6460(3) 0.0485(11) Uani 1 1 d . . . .
H10A H 0.3239 -0.2729 0.5855 0.073 Uiso 1 1 calc GR . . .
H10B H 0.3627 -0.3456 0.6593 0.073 Uiso 1 1 calc GR . . .
H10C H 0.3985 -0.2408 0.6582 0.073 Uiso 1 1 calc GR . . .
C11 C 0.2417(2) -0.1071(3) 0.5981(2) 0.0328(8) Uani 1 1 d . . . .
C12 C 0.1593(2) -0.1154(3) 0.5647(3) 0.0376(9) Uani 1 1 d . . . .
C13 C 0.1321(3) -0.0992(4) 0.4775(3) 0.0479(11) Uani 1 1 d . . . .
H13 H 0.0766 -0.1053 0.4532 0.058 Uiso 1 1 calc R . . .
C14 C 0.1836(3) -0.0746(4) 0.4261(3) 0.0537(12) Uani 1 1 d . . . .
H14 H 0.1640 -0.0658 0.3667 0.064 Uiso 1 1 calc R . . .
C15 C 0.2634(3) -0.0627(3) 0.4608(3) 0.0495(12) Uani 1 1 d . . . .
H15 H 0.2981 -0.0432 0.4251 0.059 Uiso 1 1 calc R . . .
C16 C 0.2954(2) -0.0784(3) 0.5478(3) 0.0384(9) Uani 1 1 d . . . .
C17 C 0.0979(2) -0.1304(3) 0.6192(3) 0.0397(10) Uani 1 1 d . . . .
H17 H 0.1263 -0.1537 0.6764 0.048 Uiso 1 1 calc R . . .
C18 C 0.0331(3) -0.2022(4) 0.5812(3) 0.0533(12) Uani 1 1 d . . . .
H18A H -0.0004 -0.1760 0.5291 0.080 Uiso 1 1 calc GR . . .
H18B H -0.0002 -0.2156 0.6224 0.080 Uiso 1 1 calc GR . . .
H18C H 0.0582 -0.2611 0.5677 0.080 Uiso 1 1 calc GR . . .
C19 C 0.0584(3) -0.0342(4) 0.6306(3) 0.0483(11) Uani 1 1 d . . . .
H19A H 0.0997 0.0115 0.6563 0.073 Uiso 1 1 calc GR . . .
H19B H 0.0204 -0.0425 0.6678 0.073 Uiso 1 1 calc GR . . .
H19C H 0.0301 -0.0106 0.5749 0.073 Uiso 1 1 calc GR . . .
C20 C 0.3827(3) -0.0544(3) 0.5817(3) 0.0435(10) Uani 1 1 d . . . .
H20 H 0.3969 -0.0723 0.6433 0.052 Uiso 1 1 calc R . . .
C21 C 0.4391(3) -0.1073(4) 0.5353(4) 0.0592(14) Uani 1 1 d . . . .
H21A H 0.4290 -0.1757 0.5369 0.089 Uiso 1 1 calc GR . . .
H21B H 0.4947 -0.0941 0.5634 0.089 Uiso 1 1 calc GR . . .
H21C H 0.4296 -0.0859 0.4760 0.089 Uiso 1 1 calc GR . . .
C22 C 0.3951(3) 0.0531(4) 0.5746(3) 0.0520(12) Uani 1 1 d . . . .
H22A H 0.3869 0.0710 0.5145 0.078 Uiso 1 1 calc GR . . .
H22B H 0.4497 0.0698 0.6039 0.078 Uiso 1 1 calc GR . . .
H22C H 0.3567 0.0871 0.6010 0.078 Uiso 1 1 calc GR . . .
C23 C 0.3841(2) 0.1350(3) 0.8590(3) 0.0417(10) Uani 1 1 d . . . .
C24 C 0.3576(2) 0.2251(3) 0.9001(3) 0.0394(9) Uani 1 1 d . . . .
H24A H 0.3992 0.2445 0.9500 0.047 Uiso 1 1 calc R . . .
H24B H 0.3485 0.2780 0.8586 0.047 Uiso 1 1 calc R . . .
C25 C 0.2803(2) 0.2000(3) 0.9276(2) 0.0373(9) Uani 1 1 d . . . .
C26 C 0.4152(3) 0.1586(3) 0.7790(3) 0.0495(12) Uani 1 1 d . . . .
H26A H 0.4342 0.1005 0.7563 0.074 Uiso 1 1 calc GR . . .
H26B H 0.4594 0.2041 0.7933 0.074 Uiso 1 1 calc GR . . .
H26C H 0.3719 0.1864 0.7360 0.074 Uiso 1 1 calc GR . . .
C27 C 0.4516(3) 0.0856(4) 0.9224(4) 0.0575(13) Uani 1 1 d . . . .
H27A H 0.4339 0.0728 0.9755 0.086 Uiso 1 1 calc GR . . .
H27B H 0.4988 0.1267 0.9344 0.086 Uiso 1 1 calc GR . . .
H27C H 0.4651 0.0256 0.8980 0.086 Uiso 1 1 calc GR . . .
C28 C 0.2263(3) 0.2846(3) 0.9286(3) 0.0455(10) Uani 1 1 d . . . .
H28A H 0.2220 0.3207 0.8757 0.068 Uiso 1 1 calc GR . . .
H28B H 0.2487 0.3252 0.9773 0.068 Uiso 1 1 calc GR . . .
H28C H 0.1730 0.2627 0.9333 0.068 Uiso 1 1 calc GR . . .
C29 C 0.2930(3) 0.1471(3) 1.0130(3) 0.0500(11) Uani 1 1 d . . . .
H29A H 0.2409 0.1303 1.0251 0.075 Uiso 1 1 calc GR . . .
H29B H 0.3221 0.1881 1.0585 0.075 Uiso 1 1 calc GR . . .
H29C H 0.3240 0.0892 1.0099 0.075 Uiso 1 1 calc GR . . .
C30 C 0.1594(2) 0.1139(3) 0.8280(2) 0.0317(8) Uani 1 1 d . . . .
C31 C 0.1188(2) 0.1787(3) 0.7658(3) 0.0369(9) Uani 1 1 d . . . .
C32 C 0.0357(3) 0.1706(3) 0.7441(3) 0.0458(11) Uani 1 1 d . . . .
H32 H 0.0066 0.2116 0.7016 0.055 Uiso 1 1 calc R . . .
C33 C -0.0061(3) 0.1054(4) 0.7818(3) 0.0502(12) Uani 1 1 d . . . .
H33 H -0.0629 0.1028 0.7664 0.060 Uiso 1 1 calc R . . .
C34 C 0.0350(3) 0.0451(3) 0.8415(3) 0.0435(10) Uani 1 1 d . . . .
H34 H 0.0059 0.0003 0.8670 0.052 Uiso 1 1 calc R . . .
C35 C 0.1187(2) 0.0462(3) 0.8667(3) 0.0353(9) Uani 1 1 d . . . .
C36 C 0.1573(3) 0.2539(3) 0.7207(3) 0.0417(10) Uani 1 1 d . . . .
H36 H 0.2161 0.2546 0.7454 0.050 Uiso 1 1 calc R . . .
C37 C 0.1232(3) 0.3539(3) 0.7309(3) 0.0511(11) Uani 1 1 d . . . .
H37A H 0.0683 0.3580 0.6971 0.077 Uiso 1 1 calc GR . . .
H37B H 0.1565 0.4017 0.7109 0.077 Uiso 1 1 calc GR . . .
H37C H 0.1231 0.3653 0.7910 0.077 Uiso 1 1 calc GR . . .
C38 C 0.1441(3) 0.2320(4) 0.6253(3) 0.0551(13) Uani 1 1 d . . . .
H38A H 0.1654 0.1688 0.6175 0.083 Uiso 1 1 calc GR . . .
H38B H 0.1718 0.2795 0.5977 0.083 Uiso 1 1 calc GR . . .
H38C H 0.0867 0.2335 0.5999 0.083 Uiso 1 1 calc GR . . .
C39 C 0.1583(3) -0.0254(3) 0.9323(3) 0.0412(10) Uani 1 1 d . . . .
H39 H 0.2174 -0.0143 0.9449 0.049 Uiso 1 1 calc R . . .
C40 C 0.1281(3) -0.0138(4) 1.0157(3) 0.0558(12) Uani 1 1 d . . . .
H40A H 0.1238 0.0538 1.0281 0.084 Uiso 1 1 calc GR . . .
H40B H 0.1659 -0.0442 1.0625 0.084 Uiso 1 1 calc GR . . .
H40C H 0.0755 -0.0438 1.0093 0.084 Uiso 1 1 calc GR . . .
C41 C 0.1417(3) -0.1272(3) 0.8984(3) 0.0508(12) Uani 1 1 d . . . .
H41A H 0.0844 -0.1408 0.8903 0.076 Uiso 1 1 calc GR . . .
H41B H 0.1720 -0.1722 0.9395 0.076 Uiso 1 1 calc GR . . .
H41C H 0.1581 -0.1334 0.8439 0.076 Uiso 1 1 calc GR . . .
F1 F 0.3002(7) 0.4820(6) 0.6722(7) 0.111(4) Uani 0.439(4) 1 d . P A 2
F2 F 0.3243(12) 0.4498(11) 0.8123(10) 0.088(5) Uani 0.272(4) 1 d . P A 2
F3 F 0.4210(5) 0.5152(6) 0.7610(9) 0.111(4) Uani 0.470(4) 1 d . P A 2
F4 F 0.3803(5) 0.3663(4) 0.7346(6) 0.071(2) Uani 0.492(4) 1 d . P A 2
F5 F 0.3864(4) 0.4898(3) 0.6689(3) 0.0659(14) Uani 0.631(4) 1 d . P A 1
F6 F 0.3183(7) 0.3743(8) 0.7191(5) 0.100(4) Uani 0.472(4) 1 d . P A 1
F7 F 0.343(2) 0.5246(11) 0.7856(11) 0.197(12) Uani 0.436(4) 1 d . P A 1
F8 F 0.4255(5) 0.4201(10) 0.7999(7) 0.120(4) Uani 0.458(4) 1 d . P A 1
F9 F 0.2992(9) 0.4946(19) 0.7621(17) 0.113(9) Uani 0.330(4) 1 d . P A 3
B1 B 0.3613(4) 0.4562(4) 0.7413(4) 0.0489(13) Uani 1 1 d . . . .

loop_
_atom_site_aniso_label
_atom_site_aniso_U_11
_atom_site_aniso_U_22
_atom_site_aniso_U_33
_atom_site_aniso_U_23
_atom_site_aniso_U_13
_atom_site_aniso_U_12
O1 0.0438(16) 0.0324(15) 0.0328(14) 0.0010(12) 0.0022(12) 0.0100(12)
N1 0.0313(16) 0.0274(17) 0.0311(16) 0.0028(14) 0.0061(12) 0.0028(12)
N2 0.0330(16) 0.0278(16) 0.0288(16) -0.0002(14) 0.0056(12) -0.0018(13)
C1 0.0269(18) 0.034(2) 0.0317(19) 0.0015(16) 0.0078(15) 0.0002(15)
C2 0.0283(19) 0.029(2) 0.034(2) 0.0024(16) 0.0090(15) -0.0009(14)
C3 0.034(2) 0.0267(19) 0.0311(19) 0.0062(16) 0.0043(15) 0.0013(15)
C4 0.034(2) 0.033(2) 0.034(2) 0.0091(17) 0.0027(15) 0.0018(16)
C5 0.044(2) 0.028(2) 0.039(2) 0.0071(19) 0.0070(17) 0.0041(16)
C6 0.043(2) 0.028(2) 0.038(2) 0.0042(17) 0.0077(16) 0.0018(16)
C7 0.045(2) 0.043(3) 0.036(2) 0.005(2) 0.0010(17) 0.0035(19)
C8 0.033(2) 0.046(3) 0.055(3) -0.001(2) 0.0027(18) 0.0025(18)
C9 0.054(3) 0.031(2) 0.056(3) 0.005(2) -0.002(2) -0.0029(18)
C10 0.067(3) 0.033(2) 0.049(3) 0.003(2) 0.020(2) 0.014(2)
C11 0.041(2) 0.027(2) 0.0305(19) 0.0030(16) 0.0090(16) 0.0092(15)
C12 0.042(2) 0.033(2) 0.035(2) -0.0008(18) 0.0035(16) 0.0085(17)
C13 0.056(3) 0.047(3) 0.036(2) -0.004(2) 0.000(2) 0.011(2)
C14 0.073(3) 0.051(3) 0.034(2) 0.004(2) 0.004(2) 0.015(2)
C15 0.074(3) 0.040(3) 0.039(2) 0.009(2) 0.021(2) 0.015(2)
C16 0.043(2) 0.036(2) 0.039(2) 0.0061(18) 0.0148(18) 0.0106(17)
C17 0.036(2) 0.044(2) 0.036(2) -0.0025(19) 0.0005(16) 0.0041(17)
C18 0.049(3) 0.055(3) 0.051(3) -0.008(2) 0.001(2) -0.008(2)
C19 0.044(3) 0.056(3) 0.043(2) -0.009(2) 0.0041(18) 0.010(2)
C20 0.049(3) 0.040(2) 0.050(3) 0.009(2) 0.027(2) 0.0069(19)
C21 0.062(3) 0.050(3) 0.078(4) 0.010(3) 0.043(3) 0.010(2)
C22 0.056(3) 0.047(3) 0.058(3) 0.012(2) 0.025(2) 0.003(2)
C23 0.035(2) 0.037(2) 0.048(2) -0.003(2) -0.0020(17) -0.0044(17)
C24 0.038(2) 0.035(2) 0.042(2) -0.0040(18) 0.0011(17) -0.0081(17)
C25 0.047(2) 0.033(2) 0.031(2) -0.0047(17) 0.0064(16) -0.0081(17)
C26 0.043(3) 0.046(3) 0.063(3) -0.005(2) 0.020(2) -0.0134(19)
C27 0.041(3) 0.049(3) 0.071(3) -0.010(3) -0.014(2) -0.002(2)
C28 0.060(3) 0.036(2) 0.040(2) -0.0091(19) 0.0107(19) 0.000(2)
C29 0.078(3) 0.041(3) 0.029(2) -0.0037(19) 0.005(2) -0.007(2)
C30 0.035(2) 0.030(2) 0.0316(19) -0.0041(16) 0.0088(15) -0.0015(15)
C31 0.042(2) 0.034(2) 0.035(2) -0.0044(18) 0.0093(17) 0.0055(17)
C32 0.038(2) 0.045(3) 0.053(3) -0.002(2) 0.0057(19) 0.0119(18)
C33 0.033(2) 0.051(3) 0.066(3) -0.014(3) 0.010(2) 0.0014(19)
C34 0.042(2) 0.041(2) 0.053(3) -0.013(2) 0.023(2) -0.0083(18)
C35 0.043(2) 0.031(2) 0.035(2) -0.0084(17) 0.0158(17) -0.0019(16)
C36 0.049(2) 0.039(2) 0.038(2) 0.006(2) 0.0110(17) 0.0114(18)
C37 0.059(3) 0.039(3) 0.055(3) 0.010(2) 0.010(2) 0.013(2)
C38 0.078(4) 0.051(3) 0.035(2) 0.012(2) 0.010(2) 0.023(2)
C39 0.055(3) 0.032(2) 0.040(2) -0.0001(19) 0.0188(19) -0.0065(18)
C40 0.085(4) 0.044(3) 0.045(3) 0.006(2) 0.029(2) -0.003(2)
C41 0.060(3) 0.031(2) 0.065(3) -0.005(2) 0.021(2) -0.008(2)
F1 0.146(9) 0.051(5) 0.098(7) -0.032(5) -0.060(6) 0.029(5)
F2 0.160(16) 0.053(9) 0.067(9) 0.000(7) 0.060(10) 0.001(9)
F3 0.067(5) 0.057(5) 0.199(12) 0.007(7) 0.008(6) -0.005(4)
F4 0.078(5) 0.032(3) 0.109(6) 0.018(4) 0.037(5) 0.016(3)
F5 0.088(4) 0.044(3) 0.070(3) 0.006(3) 0.025(3) 0.002(2)
F6 0.135(8) 0.112(8) 0.054(4) -0.001(5) 0.021(5) -0.075(7)
F7 0.47(4) 0.075(10) 0.082(10) 0.010(8) 0.140(18) 0.106(17)
F8 0.061(5) 0.186(12) 0.104(7) 0.080(8) -0.003(5) -0.004(6)
F9 0.068(9) 0.13(2) 0.15(2) 0.011(16) 0.057(10) 0.029(9)
B1 0.055(3) 0.039(3) 0.055(3) 0.000(3) 0.016(2) 0.005(2)

loop_
_atom_type_symbol
_atom_type_description
_atom_type_scat_dispersion_real
_atom_type_scat_dispersion_imag
_atom_type_scat_source
C C 0.0181 0.0091 'International Tables Vol C Tables 4.2.6.8 and 6.1.1.4'
H H 0.0000 0.0000 'International Tables Vol C Tables 4.2.6.8 and 6.1.1.4'
B B 0.0090 0.0039 'International Tables Vol C Tables 4.2.6.8 and 6.1.1.4'
F F 0.0727 0.0534 'International Tables Vol C Tables 4.2.6.8 and 6.1.1.4'
N N 0.0311 0.0180 'International Tables Vol C Tables 4.2.6.8 and 6.1.1.4'
O O 0.0492 0.0322 'International Tables Vol C Tables 4.2.6.8 and 6.1.1.4'

loop_
_geom_angle_atom_site_label_1
_geom_angle_atom_site_label_2
_geom_angle_atom_site_label_3
_geom_angle
C2 N1 C6 113.0(3)
C2 N1 C11 128.3(3)
C11 N1 C6 117.9(3)
C3 N2 C25 112.1(3)
C3 N2 C30 127.2(3)
C30 N2 C25 120.7(3)
O1 C1 C2 122.4(4)
O1 C1 C3 110.1(3)
C2 C1 C3 127.5(3)
N1 C2 C1 120.0(3)
N1 C2 C4 109.6(3)
C1 C2 C4 130.3(4)
N2 C3 C1 120.5(3)
N2 C3 C23 110.4(4)
C1 C3 C23 125.8(3)
C2 C4 C5 101.3(3)
C2 C4 C8 109.5(3)
C5 C4 C8 109.4(4)
C7 C4 C2 114.9(3)
C7 C4 C5 109.8(4)
C7 C4 C8 111.4(3)
C4 C5 H5A 110.2
C4 C5 H5B 110.2
C4 C5 C6 107.7(3)
H5A C5 H5B 108.5
C6 C5 H5A 110.2
C6 C5 H5B 110.2
N1 C6 C5 101.2(3)
N1 C6 C10 110.7(3)
C9 C6 N1 112.5(3)
C9 C6 C5 109.5(3)
C9 C6 C10 108.8(4)
C10 C6 C5 114.2(3)
C4 C7 H7A 109.5
C4 C7 H7B 109.5
C4 C7 H7C 109.5
H7A C7 H7B 109.5
H7A C7 H7C 109.5
H7B C7 H7C 109.5
C4 C8 H8A 109.5
C4 C8 H8B 109.5
C4 C8 H8C 109.5
H8A C8 H8B 109.5
H8A C8 H8C 109.5
H8B C8 H8C 109.5
C6 C9 H9A 109.5
C6 C9 H9B 109.5
C6 C9 H9C 109.5
H9A C9 H9B 109.5
H9A C9 H9C 109.5
H9B C9 H9C 109.5
C6 C10 H10A 109.5
C6 C10 H10B 109.5
C6 C10 H10C 109.5
H10A C10 H10B 109.5
H10A C10 H10C 109.5
H10B C10 H10C 109.5
C12 C11 N1 119.6(4)
C12 C11 C16 122.0(4)
C16 C11 N1 118.1(3)
C11 C12 C17 123.5(4)
C13 C12 C11 117.6(4)
C13 C12 C17 118.5(4)
C12 C13 H13 119.2
C14 C13 C12 121.6(4)
C14 C13 H13 119.2
C13 C14 H14 120.1
C15 C14 C13 119.8(4)
C15 C14 H14 120.1
C14 C15 H15 119.0
C14 C15 C16 121.9(4)
C16 C15 H15 119.0
C11 C16 C20 124.9(4)
C15 C16 C11 116.9(4)
C15 C16 C20 117.9(4)
C12 C17 H17 108.5
C12 C17 C18 113.2(4)
C12 C17 C19 108.7(4)
C18 C17 H17 108.5
C18 C17 C19 109.3(4)
C19 C17 H17 108.5
C17 C18 H18A 109.5
C17 C18 H18B 109.5
C17 C18 H18C 109.5
H18A C18 H18B 109.5
H18A C18 H18C 109.5
H18B C18 H18C 109.5
C17 C19 H19A 109.5
C17 C19 H19B 109.5
C17 C19 H19C 109.5
H19A C19 H19B 109.5
H19A C19 H19C 109.5
H19B C19 H19C 109.5
C16 C20 H20 108.2
C16 C20 C21 113.0(4)
C16 C20 C22 109.6(4)
C21 C20 H20 108.2
C21 C20 C22 109.4(4)
C22 C20 H20 108.2
C20 C21 H21A 109.5
C20 C21 H21B 109.5
C20 C21 H21C 109.5
H21A C21 H21B 109.5
H21A C21 H21C 109.5
H21B C21 H21C 109.5
C20 C22 H22A 109.5
C20 C22 H22B 109.5
C20 C22 H22C 109.5
H22A C22 H22B 109.5
H22A C22 H22C 109.5
H22B C22 H22C 109.5
C24 C23 C3 101.4(3)
C26 C23 C3 107.2(3)
C26 C23 C24 111.6(4)
C26 C23 C27 108.1(4)
C27 C23 C3 118.8(4)
C27 C23 C24 109.6(4)
C23 C24 H24A 110.4
C23 C24 H24B 110.4
H24A C24 H24B 108.6
C25 C24 C23 106.6(3)
C25 C24 H24A 110.4
C25 C24 H24B 110.4
C24 C25 N2 98.9(3)
C24 C25 C29 113.9(4)
C28 C25 N2 113.5(3)
C28 C25 C24 113.0(4)
C28 C25 C29 110.1(4)
C29 C25 N2 106.9(3)
C23 C26 H26A 109.5
C23 C26 H26B 109.5
C23 C26 H26C 109.5
H26A C26 H26B 109.5
H26A C26 H26C 109.5
H26B C26 H26C 109.5
C23 C27 H27A 109.5
C23 C27 H27B 109.5
C23 C27 H27C 109.5
H27A C27 H27B 109.5
H27A C27 H27C 109.5
H27B C27 H27C 109.5
C25 C28 H28A 109.5
C25 C28 H28B 109.5
C25 C28 H28C 109.5
H28A C28 H28B 109.5
H28A C28 H28C 109.5
H28B C28 H28C 109.5
C25 C29 H29A 109.5
C25 C29 H29B 109.5
C25 C29 H29C 109.5
H29A C29 H29B 109.5
H29A C29 H29C 109.5
H29B C29 H29C 109.5
C31 C30 N2 116.9(3)
C35 C30 N2 120.5(3)
C35 C30 C31 122.3(4)
C30 C31 C36 126.1(4)
C32 C31 C30 116.3(4)
C32 C31 C36 117.5(4)
C31 C32 H32 118.6
C33 C32 C31 122.7(4)
C33 C32 H32 118.6
C32 C33 H33 120.5
C34 C33 C32 119.1(4)
C34 C33 H33 120.5
C33 C34 H34 118.7
C33 C34 C35 122.7(4)
C35 C34 H34 118.7
C30 C35 C39 125.0(4)
C34 C35 C30 116.9(4)
C34 C35 C39 118.1(4)
C31 C36 H36 108.7
C31 C36 C37 112.1(4)
C31 C36 C38 110.6(4)
C37 C36 H36 108.7
C38 C36 H36 108.7
C38 C36 C37 108.1(4)
C36 C37 H37A 109.5
C36 C37 H37B 109.5
C36 C37 H37C 109.5
H37A C37 H37B 109.5
H37A C37 H37C 109.5
H37B C37 H37C 109.5
C36 C38 H38A 109.5
C36 C38 H38B 109.5
C36 C38 H38C 109.5
H38A C38 H38B 109.5
H38A C38 H38C 109.5
H38B C38 H38C 109.5
C35 C39 H39 108.6
C35 C39 C40 110.7(4)
C35 C39 C41 110.8(4)
C40 C39 H39 108.6
C41 C39 H39 108.6
C41 C39 C40 109.5(4)
C39 C40 H40A 109.5
C39 C40 H40B 109.5
C39 C40 H40C 109.5
H40A C40 H40B 109.5
H40A C40 H40C 109.5
H40B C40 H40C 109.5
C39 C41 H41A 109.5
C39 C41 H41B 109.5
C39 C41 H41C 109.5
H41A C41 H41B 109.5
H41A C41 H41C 109.5
H41B C41 H41C 109.5
F1 B1 F2 105.6(11)
F3 B1 F1 116.1(8)
F3 B1 F2 107.8(11)
F3 B1 F4 116.0(7)
F4 B1 F1 110.0(7)
F4 B1 F2 99.5(9)
F6 B1 F5 108.0(6)
F6 B1 F8 99.9(8)
F7 B1 F5 111.1(9)
F7 B1 F6 126.9(15)
F7 B1 F8 98.6(14)
F8 B1 F5 110.4(6)

loop_
_geom_bond_atom_site_label_1
_geom_bond_atom_site_label_2
_geom_bond_distance
O1 C1 1.260(5)
N1 C2 1.361(5)
N1 C6 1.523(5)
N1 C11 1.462(5)
N2 C3 1.311(5)
N2 C25 1.547(5)
N2 C30 1.474(5)
C1 C2 1.426(6)
C1 C3 1.516(5)
C2 C4 1.534(5)
C3 C23 1.548(5)
C4 C5 1.537(6)
C4 C7 1.524(6)
C4 C8 1.544(5)
C5 H5A 0.9900
C5 H5B 0.9900
C5 C6 1.538(5)
C6 C9 1.522(6)
C6 C10 1.531(6)
C7 H7A 0.9800
C7 H7B 0.9800
C7 H7C 0.9800
C8 H8A 0.9800
C8 H8B 0.9800
C8 H8C 0.9800
C9 H9A 0.9800
C9 H9B 0.9800
C9 H9C 0.9800
C10 H10A 0.9800
C10 H10B 0.9800
C10 H10C 0.9800
C11 C12 1.402(6)
C11 C16 1.408(6)
C12 C13 1.397(6)
C12 C17 1.519(6)
C13 H13 0.9500
C13 C14 1.376(7)
C14 H14 0.9500
C14 C15 1.369(7)
C15 H15 0.9500
C15 C16 1.406(6)
C16 C20 1.514(6)
C17 H17 1.0000
C17 C18 1.529(6)
C17 C19 1.543(6)
C18 H18A 0.9800
C18 H18B 0.9800
C18 H18C 0.9800
C19 H19A 0.9800
C19 H19B 0.9800
C19 H19C 0.9800
C20 H20 1.0000
C20 C21 1.533(6)
C20 C22 1.538(6)
C21 H21A 0.9800
C21 H21B 0.9800
C21 H21C 0.9800
C22 H22A 0.9800
C22 H22B 0.9800
C22 H22C 0.9800
C23 C24 1.544(6)
C23 C26 1.530(6)
C23 C27 1.534(6)
C24 H24A 0.9900
C24 H24B 0.9900
C24 C25 1.524(6)
C25 C28 1.510(6)
C25 C29 1.536(6)
C26 H26A 0.9800
C26 H26B 0.9800
C26 H26C 0.9800
C27 H27A 0.9800
C27 H27B 0.9800
C27 H27C 0.9800
C28 H28A 0.9800
C28 H28B 0.9800
C28 H28C 0.9800
C29 H29A 0.9800
C29 H29B 0.9800
C29 H29C 0.9800
C30 C31 1.420(6)
C30 C35 1.403(5)
C31 C32 1.394(6)
C31 C36 1.513(6)
C32 H32 0.9500
C32 C33 1.382(7)
C33 H33 0.9500
C33 C34 1.360(7)
C34 H34 0.9500
C34 C35 1.402(6)
C35 C39 1.511(6)
C36 H36 1.0000
C36 C37 1.547(6)
C36 C38 1.532(6)
C37 H37A 0.9800
C37 H37B 0.9800
C37 H37C 0.9800
C38 H38A 0.9800
C38 H38B 0.9800
C38 H38C 0.9800
C39 H39 1.0000
C39 C40 1.544(6)
C39 C41 1.540(6)
C40 H40A 0.9800
C40 H40B 0.9800
C40 H40C 0.9800
C41 H41A 0.9800
C41 H41B 0.9800
C41 H41C 0.9800
F1 B1 1.400(10)
F2 B1 1.422(14)
F3 B1 1.303(10)
F4 B1 1.318(8)
F5 B1 1.406(8)
F6 B1 1.373(10)
F7 B1 1.276(13)
F8 B1 1.383(10)
F9 B1 1.298(17)

loop_
_twin_individual_id
_twin_individual_mass_fraction_refined
1 0.570(2)
2 0.430(2)
